data_4320986
loop_
_publ_author_name
'S. Ekambaram'
'Slavi C. Sevov'

_publ_section_title
;
 Synthesis and Characterization of Four Ethylenediamine-Templated Iron
 Arsenates
;
_journal_name_full 'Inorganic Chemistry'
_journal_page_first 2405
_journal_page_last 2410
_journal_paper_doi 10.1021/ic991367b
_journal_volume 39
_journal_year 2000
_chemical_formula_sum 'C2 H15 As2 F2 Fe2 N2 O10'
_chemical_formula_weight 526.70
_chemical_name_systematic
;
Compound2
;
_space_group_IT_number 2
_symmetry_cell_setting triclinic
_symmetry_space_group_name_Hall '-P 1'
_symmetry_space_group_name_H-M 'P -1'
_atom_sites_solution_hydrogens geom
_atom_sites_solution_primary direct
_atom_sites_solution_secondary difmap
_audit_creation_method SHELXL-97
_cell_angle_alpha 67.32(3)
_cell_angle_beta 82.77(3)
_cell_angle_gamma 69.76(3)
_cell_formula_units_Z 1
_cell_length_a 5.289(1)
_cell_length_b 7.573(1)
_cell_length_c 8.888(2)
_cell_measurement_temperature 293(2)
_cell_volume 308.17(13)
_computing_cell_refinement CAD4_(Enraf-Nonius,_1977)
_computing_data_collection CAD4_(Enraf-Nonius,_1977)
_computing_data_reduction SDP_Package_(Enraf-Nonius,_1985)
_computing_molecular_graphics SHELXTL-V5.0
_computing_publication_material SHELXTL-V5.0
_computing_structure_refinement 'SHELXL-93 (Sheldrick, 1993)'
_computing_structure_solution 'SHELXS-86 (Sheldrick, 1990)'
_diffrn_ambient_temperature 293(2)
_diffrn_measured_fraction_theta_full 1.000
_diffrn_measured_fraction_theta_max 1.000
_diffrn_measurement_device_type 'Enraf-Nonius CAD4'
_diffrn_measurement_method Omega-2Theta
_diffrn_radiation_monochromator graphite
_diffrn_radiation_source 'fine-focus sealed tube'
_diffrn_radiation_type MoK\a
_diffrn_radiation_wavelength 0.71073
_diffrn_reflns_av_R_equivalents 0.0164
_diffrn_reflns_av_sigmaI/netI 0.0205
_diffrn_reflns_limit_h_max 6
_diffrn_reflns_limit_h_min -6
_diffrn_reflns_limit_k_max 8
_diffrn_reflns_limit_k_min -8
_diffrn_reflns_limit_l_max 10
_diffrn_reflns_limit_l_min -10
_diffrn_reflns_number 2154
_diffrn_reflns_theta_full 24.94
_diffrn_reflns_theta_max 24.94
_diffrn_reflns_theta_min 2.48
_exptl_absorpt_coefficient_mu 7.762
_exptl_absorpt_correction_T_max 1.000
_exptl_absorpt_correction_T_min 0.421
_exptl_absorpt_correction_type xabs
_exptl_crystal_colour purple
_exptl_crystal_density_diffrn 2.838
_exptl_crystal_density_method 'not measured'
_exptl_crystal_description prism
_exptl_crystal_F_000 257
_exptl_crystal_size_max 0.20
_exptl_crystal_size_mid 0.10
_exptl_crystal_size_min 0.04
_refine_diff_density_max 1.422
_refine_diff_density_min -1.416
_refine_diff_density_rms 0.243
_refine_ls_extinction_method none
_refine_ls_goodness_of_fit_ref 1.107
_refine_ls_hydrogen_treatment mixed
_refine_ls_matrix_type full
_refine_ls_number_parameters 105
_refine_ls_number_reflns 1076
_refine_ls_number_restraints 0
_refine_ls_restrained_S_all 1.107
_refine_ls_R_factor_all 0.0382
_refine_ls_R_factor_gt 0.0371
_refine_ls_shift/su_max 0.001
_refine_ls_shift/su_mean 0.000
_refine_ls_structure_factor_coef Fsqd
_refine_ls_weighting_details 'calc w=1/[\s^2^(Fo^2^)+(0.0801P)^2^+0.1217P] where P=(Fo^2^+2Fc^2^)/3'
_refine_ls_weighting_scheme calc
_refine_ls_wR_factor_gt 0.0976
_refine_ls_wR_factor_ref 0.0987
_reflns_number_gt 1028
_reflns_number_total 1076
_reflns_threshold_expression >2sigma(I)
_cod_data_source_file ic991367b_2.cif
_cod_data_source_block compound2
_cod_original_cell_volume 308.2(1)
_cod_database_code 4320986

loop_
_symmetry_equiv_pos_as_xyz
'x, y, z'
'-x, -y, -z'

loop_
_atom_site_label
_atom_site_type_symbol
_atom_site_fract_x
_atom_site_fract_y
_atom_site_fract_z
_atom_site_U_iso_or_equiv
_atom_site_adp_type
_atom_site_occupancy
_atom_site_symmetry_multiplicity
_atom_site_calc_flag
_atom_site_refinement_flags
_atom_site_disorder_assembly
_atom_site_disorder_group
As As 0.43753(7) 0.03759(5) 0.72407(4) 0.0084(2) Uani 1 1 d . . .
Fe1 Fe 0.0000 0.0000 0.5000 0.0083(3) Uani 1 2 d S . .
Fe2 Fe 0.0000 -0.5000 0.5000 0.0113(3) Uani 1 2 d S . .
F F 0.0561(5) -0.2859(4) 0.5704(3) 0.0197(6) Uani 1 1 d . . .
O1 O 0.4182(6) -0.0824(4) 0.9298(3) 0.0140(6) Uani 1 1 d . . .
H1 H 0.473(6) -0.028(6) 0.977(5) 0.021 Uiso 0.50 1 calc PR . .
O2 O 0.3230(5) -0.0825(4) 0.6388(3) 0.0125(6) Uani 1 1 d . . .
O3 O 0.7668(5) 0.0078(5) 0.6938(4) 0.0182(7) Uani 1 1 d . . .
O4 O 0.2582(6) 0.2808(4) 0.6851(3) 0.0165(6) Uani 1 1 d . . .
O5 O 0.3526(7) -0.4964(6) 0.3328(4) 0.0223(7) Uani 1 1 d . . .
H2 H 0.439(11) -0.426(9) 0.338(6) 0.025(14) Uiso 1 1 d . . .
H3 H 0.453(17) -0.602(13) 0.333(9) 0.07(3) Uiso 1 1 d . . .
N N 0.0354(7) -0.2663(5) 0.0070(4) 0.0167(7) Uani 1 1 d . . .
H0A H 0.177(5) -0.2279(14) -0.0015(5) 0.025 Uiso 1 1 calc R . .
H0B H -0.040(3) -0.2748(6) 0.102(3) 0.025 Uiso 1 1 calc R . .
H0C H -0.081(4) -0.178(3) -0.071(3) 0.025 Uiso 1 1 calc R . .
C C 0.1196(9) -0.4662(7) -0.0082(6) 0.0191(9) Uani 1 1 d . . .
H0D H 0.244(5) -0.558(4) 0.071(3) 0.023 Uiso 1 1 calc R . .
H0E H 0.198(4) -0.4579(7) -0.107(4) 0.023 Uiso 1 1 calc R . .

loop_
_atom_site_aniso_label
_atom_site_aniso_U_11
_atom_site_aniso_U_22
_atom_site_aniso_U_33
_atom_site_aniso_U_23
_atom_site_aniso_U_13
_atom_site_aniso_U_12
As 0.0080(3) 0.0096(3) 0.0080(3) -0.0037(2) 0.00063(18) -0.0031(2)
Fe1 0.0086(4) 0.0093(4) 0.0083(4) -0.0040(3) 0.0011(3) -0.0038(3)
Fe2 0.0131(4) 0.0090(5) 0.0118(4) -0.0035(4) -0.0026(3) -0.0029(3)
F 0.0269(14) 0.0126(12) 0.0209(13) -0.0058(10) -0.0059(10) -0.0065(11)
O1 0.0188(14) 0.0165(15) 0.0099(14) -0.0045(12) 0.0029(11) -0.0107(12)
O2 0.0126(13) 0.0138(15) 0.0140(14) -0.0074(12) -0.0023(11) -0.0041(12)
O3 0.0085(13) 0.0338(18) 0.0151(15) -0.0114(13) 0.0034(11) -0.0084(12)
O4 0.0207(15) 0.0092(14) 0.0170(15) -0.0045(12) -0.0062(12) 0.0003(12)
O5 0.0184(16) 0.0253(19) 0.0243(18) -0.0094(15) 0.0037(14) -0.0092(15)
N 0.0156(17) 0.0159(18) 0.0180(18) -0.0054(15) 0.0006(14) -0.0057(15)
C 0.017(2) 0.015(2) 0.026(2) -0.0108(19) 0.0020(18) -0.0024(18)

loop_
_atom_type_symbol
_atom_type_description
_atom_type_scat_dispersion_real
_atom_type_scat_dispersion_imag
_atom_type_scat_source
O O 0.0106 0.0060 'International Tables Vol C Tables 4.2.6.8 and 6.1.1.4'
Fe Fe 0.3463 0.8444 'International Tables Vol C Tables 4.2.6.8 and 6.1.1.4'
As As 0.0499 2.0058 'International Tables Vol C Tables 4.2.6.8 and 6.1.1.4'
C C 0.0033 0.0016 'International Tables Vol C Tables 4.2.6.8 and 6.1.1.4'
N N 0.0061 0.0033 'International Tables Vol C Tables 4.2.6.8 and 6.1.1.4'
H H 0.0000 0.0000 'International Tables Vol C Tables 4.2.6.8 and 6.1.1.4'
F F 0.0171 0.0103 'International Tables Vol C Tables 4.2.6.8 and 6.1.1.4'

loop_
_geom_angle_atom_site_label_1
_geom_angle_atom_site_label_2
_geom_angle_atom_site_label_3
_geom_angle
_geom_angle_site_symmetry_1
_geom_angle_site_symmetry_3
_geom_angle_publ_flag
O4 As O2 116.00(15) . . ?
O4 As O3 110.80(16) . . ?
O2 As O3 113.81(14) . . ?
O4 As O1 105.67(15) . . ?
O2 As O1 105.86(14) . . ?
O3 As O1 103.41(15) . . ?
F Fe1 F 180.0 2_556 . ?
F Fe1 O3 90.85(13) 2_556 1_455 ?
F Fe1 O3 89.15(13) . 1_455 ?
F Fe1 O3 89.15(13) 2_556 2_656 ?
F Fe1 O3 90.85(13) . 2_656 ?
O3 Fe1 O3 180.0 1_455 2_656 ?
F Fe1 O2 94.25(12) 2_556 . ?
F Fe1 O2 85.75(12) . . ?
O3 Fe1 O2 88.92(12) 1_455 . ?
O3 Fe1 O2 91.08(12) 2_656 . ?
F Fe1 O2 85.75(12) 2_556 2_556 ?
F Fe1 O2 94.25(12) . 2_556 ?
O3 Fe1 O2 91.08(12) 1_455 2_556 ?
O3 Fe1 O2 88.92(12) 2_656 2_556 ?
O2 Fe1 O2 180.0 . 2_556 ?
O4 Fe2 O4 180.0 1_545 2_556 ?
O4 Fe2 F 88.17(12) 1_545 . ?
O4 Fe2 F 91.83(12) 2_556 . ?
O4 Fe2 F 91.83(12) 1_545 2_546 ?
O4 Fe2 F 88.17(12) 2_556 2_546 ?
F Fe2 F 179.999(1) . 2_546 ?
O4 Fe2 O5 91.21(13) 1_545 2_546 ?
O4 Fe2 O5 88.79(13) 2_556 2_546 ?
F Fe2 O5 88.58(13) . 2_546 ?
F Fe2 O5 91.42(13) 2_546 2_546 ?
O4 Fe2 O5 88.79(13) 1_545 . ?
O4 Fe2 O5 91.21(13) 2_556 . ?
F Fe2 O5 91.42(13) . . ?
F Fe2 O5 88.58(13) 2_546 . ?
O5 Fe2 O5 180.0 2_546 . ?
Fe1 F Fe2 142.68(14) . . ?
As O1 H1 109.5 . . ?
As O2 Fe1 133.63(16) . . ?
As O3 Fe1 131.73(16) . 1_655 ?
As O4 Fe2 133.74(16) . 1_565 ?
Fe2 O5 H2 114(4) . . ?
Fe2 O5 H3 117(6) . . ?
H2 O5 H3 110(6) . . ?
C N H0A 109.5 . . ?
C N H0B 109.5 . . ?
H0A N H0B 109.5 . . ?
C N H0C 109.5 . . ?
H0A N H0C 109.5 . . ?
H0B N H0C 109.5 . . ?
N C C 109.8(5) . 2_545 ?
N C H0D 109.7 . . ?
C C H0D 109.7 2_545 . ?
N C H0E 109.7 . . ?
C C H0E 109.7 2_545 . ?
H0D C H0E 108.2 . . ?

loop_
_geom_bond_atom_site_label_1
_geom_bond_atom_site_label_2
_geom_bond_distance
_geom_bond_site_symmetry_2
_geom_bond_publ_flag
As O4 1.671(3) . ?
As O2 1.672(3) . ?
As O3 1.677(3) . ?
As O1 1.708(3) . ?
Fe1 F 1.930(3) 2_556 ?
Fe1 F 1.930(3) . ?
Fe1 O3 1.996(3) 1_455 ?
Fe1 O3 1.996(3) 2_656 ?
Fe1 O2 2.007(3) . ?
Fe1 O2 2.007(3) 2_556 ?
Fe2 O4 2.054(3) 1_545 ?
Fe2 O4 2.054(3) 2_556 ?
Fe2 F 2.067(3) . ?
Fe2 F 2.067(3) 2_546 ?
Fe2 O5 2.235(3) 2_546 ?
Fe2 O5 2.235(3) . ?
O1 H1 0.8221 . ?
O3 Fe1 1.997(3) 1_655 ?
O4 Fe2 2.054(3) 1_565 ?
O5 H2 0.83(6) . ?
O5 H3 0.79(9) . ?
N C 1.478(5) . ?
N H0A 0.8763 . ?
N H0B 0.8763 . ?
N H0C 0.8763 . ?
C C 1.492(8) 2_545 ?
C H0D 0.9124 . ?
C H0E 0.9124 . ?
